data_4310079
loop_
_publ_author_name
'Julien Massue'
'Nathalie Bellec'
'St\'ephanie Chopin'
'Eric Levillain'
'Thierry Roisnel'
'Rodolphe Cl\'erac'
'Dominique Lorcy'

_publ_section_title
;
Electroactive Ligands: The First Metal Complexes of
Tetrathiafulvenyl-Acetylacetonate
;
_journal_name_full 'Inorganic Chemistry'
_journal_page_first 8740
_journal_page_last 8748
_journal_paper_doi 10.1021/ic051017r
_journal_volume 44
_journal_year 2005
_chemical_compound_source 'synthesis as described'
_chemical_formula_moiety 'C14 H16 O2 S8'
_chemical_formula_sum 'C14 H16 O2 S8'
_chemical_formula_weight 472.75
_chemical_name_systematic
;
 ?
;
_space_group_IT_number 14
_symmetry_cell_setting monoclinic
_symmetry_Int_Tables_number 14
_symmetry_space_group_name_Hall '-P 2ybc'
_symmetry_space_group_name_H-M 'P 1 21/c 1'
_atom_sites_solution_hydrogens geom
_atom_sites_solution_primary direct
_atom_sites_solution_secondary difmap
_audit_conform_dict_location ftp://ftp.iucr.org/pub/cif_core.dic
_audit_conform_dict_name cif_core.dic
_audit_conform_dict_version 2.2
_audit_creation_date 2005-03-09T10:03:50-00:00
_audit_creation_method 'WinGX routine CIF_UPDATE'
_cell_angle_alpha 90
_cell_angle_beta 102.5800(10)
_cell_angle_gamma 90
_cell_formula_units_Z 4
_cell_length_a 8.2973(2)
_cell_length_b 15.7634(4)
_cell_length_c 15.8702(4)
_cell_measurement_reflns_used 18941
_cell_measurement_temperature 293(2)
_cell_measurement_theta_max 32.032
_cell_measurement_theta_min 2.546
_cell_measurement_wavelength 0.71073
_cell_volume 2025.89(9)
_computing_cell_refinement 'HKL Scalepack (Otwinowski & Minor 1997)'
_computing_data_collection 'Collect (Nonius BV, 1997-2000)'
_computing_data_reduction 'HKL Denzo and Scalepack (Otwinowski & Minor 1997)'
_computing_molecular_graphics 'Ortep-3 for Windows (Farrugia, 1997)'
_computing_publication_material 'WinGX publication routines (Farrugia, 1999)'
_computing_structure_refinement 'SHELXL-97 (Sheldrick, 1997)'
_computing_structure_solution 'SIR97 (Altomare, 1999)'
_diffrn_ambient_temperature 293(2)
_diffrn_detector 'CCD plate'
_diffrn_measured_fraction_theta_full 0.995
_diffrn_measured_fraction_theta_max 0.995
_diffrn_measurement_device '95mm CCD camera on \k-goniostat'
_diffrn_measurement_device_type KappaCCD
_diffrn_measurement_method 'CCD rotation images, thick slices'
_diffrn_orient_matrix_type 'by Nonius Collect from scalepack cell'
_diffrn_orient_matrix_UB_11 -0.189567E-1
_diffrn_orient_matrix_UB_12 -0.61495E-2
_diffrn_orient_matrix_UB_13 0.598311E-1
_diffrn_orient_matrix_UB_21 -0.12193
_diffrn_orient_matrix_UB_22 -0.12361E-2
_diffrn_orient_matrix_UB_23 -0.237242E-1
_diffrn_orient_matrix_UB_31 0.42334E-2
_diffrn_orient_matrix_UB_32 -0.631402E-1
_diffrn_orient_matrix_UB_33 -0.53628E-2
_diffrn_radiation_monochromator graphite
_diffrn_radiation_probe x-ray
_diffrn_radiation_type MoK\a
_diffrn_radiation_wavelength 0.71073
_diffrn_reflns_av_R_equivalents 0.0561
_diffrn_reflns_av_unetI/netI 0.0388
_diffrn_reflns_limit_h_max 12
_diffrn_reflns_limit_h_min -12
_diffrn_reflns_limit_k_max 20
_diffrn_reflns_limit_k_min -23
_diffrn_reflns_limit_l_max 23
_diffrn_reflns_limit_l_min -21
_diffrn_reflns_number 29128
_diffrn_reflns_theta_full 32.04
_diffrn_reflns_theta_max 32.04
_diffrn_reflns_theta_min 2.83
_diffrn_source 'Enraf Nonius FR590'
_exptl_absorpt_coefficient_mu 0.887
_exptl_absorpt_correction_T_max 0.7292
_exptl_absorpt_correction_T_min 0.5748
_exptl_absorpt_correction_type multi-scan
_exptl_absorpt_process_details
;
        [c.f. r.h. blessing, acta cryst. (1995), a51, 33-38]
;
_exptl_crystal_colour red
_exptl_crystal_density_diffrn 1.55
_exptl_crystal_density_method 'not measured'
_exptl_crystal_description prism
_exptl_crystal_F_000 976
_exptl_crystal_size_max 0.67
_exptl_crystal_size_mid 0.52
_exptl_crystal_size_min 0.31
_refine_diff_density_max 0.334
_refine_diff_density_min -0.411
_refine_diff_density_rms 0.061
_refine_ls_extinction_method none
_refine_ls_goodness_of_fit_ref 1.034
_refine_ls_hydrogen_treatment mixed
_refine_ls_matrix_type full
_refine_ls_number_parameters 220
_refine_ls_number_reflns 7024
_refine_ls_number_restraints 0
_refine_ls_restrained_S_all 1.034
_refine_ls_R_factor_all 0.0574
_refine_ls_R_factor_gt 0.0402
_refine_ls_shift/su_max 0.005
_refine_ls_shift/su_mean 0
_refine_ls_structure_factor_coef Fsqd
_refine_ls_weighting_details 'calc w=1/[\s^2^(Fo^2^)+(0.0472P)^2^+0.7479P] where P=(Fo^2^+2Fc^2^)/3'
_refine_ls_weighting_scheme calc
_refine_ls_wR_factor_gt 0.1009
_refine_ls_wR_factor_ref 0.1132
_reflns_number_gt 5380
_reflns_number_total 7024
_reflns_threshold_expression >2sigma(I)
_cod_data_source_file ic051017rsi20050622_054835.cif
_cod_data_source_block new
_cod_original_sg_symbol_H-M 'P 21/c'
_cod_database_code 4310079

loop_
_symmetry_equiv_pos_as_xyz
'x, y, z'
'-x, y+1/2, -z+1/2'
'-x, -y, -z'
'x, -y-1/2, z-1/2'

loop_
_atom_site_label
_atom_site_type_symbol
_atom_site_fract_x
_atom_site_fract_y
_atom_site_fract_z
_atom_site_U_iso_or_equiv
_atom_site_adp_type
_atom_site_occupancy
_atom_site_symmetry_multiplicity
_atom_site_calc_flag
_atom_site_refinement_flags
_atom_site_disorder_assembly
_atom_site_disorder_group
S1 S -0.03401(5) 0.77004(3) 0.28522(3) 0.04583(11) Uani 1 1 d . . .
S2 S -0.14184(5) 0.58923(3) 0.19090(3) 0.04709(11) Uani 1 1 d . . .
S3 S 0.22584(5) 0.78097(3) 0.17885(3) 0.04138(10) Uani 1 1 d . . .
S4 S 0.13728(6) 0.61388(3) 0.09765(3) 0.04527(11) Uani 1 1 d . . .
S5 S 0.55370(6) 0.78461(3) 0.09618(3) 0.04408(11) Uani 1 1 d . . .
S6 S 0.46896(5) 0.61463(3) 0.02173(3) 0.03843(10) Uani 1 1 d . . .
S7 S 0.82162(5) 0.81220(3) -0.00212(3) 0.04543(11) Uani 1 1 d . . .
S8 S 0.73646(5) 0.61807(3) -0.07938(3) 0.04606(11) Uani 1 1 d . . .
C1 C 0.1255(3) 0.75796(15) 0.38199(12) 0.0543(5) Uani 1 1 d . . .
H1A H 0.0876 0.7808 0.4303 0.082 Uiso 1 1 calc R . .
H1B H 0.2228 0.7877 0.3753 0.082 Uiso 1 1 calc R . .
H1C H 0.1507 0.6989 0.3918 0.082 Uiso 1 1 calc R . .
C2 C -0.1112(3) 0.48818(14) 0.14643(18) 0.0671(6) Uani 1 1 d . . .
H2A H -0.1972 0.4502 0.1542 0.101 Uiso 1 1 calc R . .
H2B H -0.006 0.4658 0.1752 0.101 Uiso 1 1 calc R . .
H2C H -0.114 0.4942 0.0859 0.101 Uiso 1 1 calc R . .
C3 C 0.06512(19) 0.72446(11) 0.20992(10) 0.0364(3) Uani 1 1 d . . .
C4 C 0.02333(18) 0.64897(10) 0.17201(9) 0.0334(3) Uani 1 1 d . . .
C5 C 0.27813(18) 0.69877(10) 0.11519(10) 0.0346(3) Uani 1 1 d . . .
C6 C 0.41347(18) 0.69954(10) 0.08153(10) 0.0344(3) Uani 1 1 d . . .
C7 C 0.66150(18) 0.74882(10) 0.01937(10) 0.0348(3) Uani 1 1 d . . .
C8 C 0.62461(18) 0.67079(10) -0.01417(10) 0.0342(3) Uani 1 1 d . . .
C9 C 0.5785(3) 0.58737(18) -0.17109(13) 0.0677(6) Uani 1 1 d . . .
H9A H 0.6279 0.5576 -0.2118 0.102 Uiso 1 1 calc R . .
H9B H 0.5232 0.6371 -0.198 0.102 Uiso 1 1 calc R . .
H9C H 0.5002 0.5511 -0.1524 0.102 Uiso 1 1 calc R . .
C10 C 0.7281(2) 0.91279(11) -0.02690(11) 0.0434(4) Uani 1 1 d . . .
C11 C 0.6172(3) 0.92801(14) -0.10800(13) 0.0542(5) Uani 1 1 d . . .
C12 C 0.5565(3) 0.85777(16) -0.16978(14) 0.0630(6) Uani 1 1 d . . .
H12A H 0.4836 0.8804 -0.2202 0.094 Uiso 1 1 calc R . .
H12B H 0.4981 0.817 -0.1427 0.094 Uiso 1 1 calc R . .
H12C H 0.6486 0.8307 -0.1862 0.094 Uiso 1 1 calc R . .
C13 C 0.7748(3) 0.97975(14) 0.03065(14) 0.0584(5) Uani 1 1 d . . .
C14 C 0.8843(4) 0.97180(19) 0.11756(16) 0.0864(9) Uani 1 1 d . . .
H14A H 0.8973 1.0263 0.1451 0.13 Uiso 1 1 calc R . .
H14B H 0.9903 0.951 0.1121 0.13 Uiso 1 1 calc R . .
H14C H 0.8363 0.9329 0.1517 0.13 Uiso 1 1 calc R . .
O1 O 0.7220(3) 1.05654(11) 0.01108(13) 0.0894(7) Uani 1 1 d . . .
H12 H 0.649(3) 1.0478(15) -0.0396(15) 0.05 Uiso 1 1 d . . .
O2 O 0.5635(3) 1.00200(11) -0.12799(11) 0.0838(6) Uani 1 1 d . . .

loop_
_atom_site_aniso_label
_atom_site_aniso_U_11
_atom_site_aniso_U_22
_atom_site_aniso_U_33
_atom_site_aniso_U_23
_atom_site_aniso_U_13
_atom_site_aniso_U_12
S1 0.0412(2) 0.0509(3) 0.0487(2) -0.01384(19) 0.01703(17) 0.00125(17)
S2 0.0402(2) 0.0433(2) 0.0612(3) -0.0005(2) 0.01861(18) -0.00590(17)
S3 0.0432(2) 0.0365(2) 0.0479(2) -0.00997(17) 0.01743(17) -0.00739(15)
S4 0.0494(2) 0.0426(2) 0.0494(2) -0.01612(18) 0.02311(18) -0.01191(17)
S5 0.0473(2) 0.0379(2) 0.0519(2) -0.01158(18) 0.02160(18) -0.00829(16)
S6 0.0408(2) 0.0335(2) 0.0441(2) -0.00499(16) 0.01596(15) -0.00430(14)
S7 0.0373(2) 0.0398(2) 0.0622(3) 0.00460(19) 0.01747(18) -0.00266(15)
S8 0.0431(2) 0.0496(3) 0.0496(2) -0.00944(19) 0.01914(18) 0.00194(17)
C1 0.0583(11) 0.0656(13) 0.0411(9) -0.0058(9) 0.0154(8) -0.0023(9)
C2 0.0655(13) 0.0441(11) 0.0951(18) -0.0148(11) 0.0251(12) -0.0163(9)
C3 0.0357(7) 0.0380(8) 0.0372(8) -0.0070(6) 0.0118(6) -0.0011(6)
C4 0.0327(7) 0.0349(7) 0.0332(7) -0.0012(6) 0.0084(5) -0.0007(5)
C5 0.0366(7) 0.0355(8) 0.0327(7) -0.0028(6) 0.0098(5) -0.0029(6)
C6 0.0376(7) 0.0337(7) 0.0333(7) -0.0017(6) 0.0105(5) -0.0013(5)
C7 0.0339(7) 0.0333(7) 0.0387(8) 0.0036(6) 0.0112(5) 0.0010(5)
C8 0.0345(7) 0.0352(8) 0.0347(7) 0.0003(6) 0.0110(5) 0.0024(5)
C9 0.0747(14) 0.0828(17) 0.0426(10) -0.0143(11) 0.0059(9) 0.0120(12)
C10 0.0515(9) 0.0342(8) 0.0440(9) 0.0053(7) 0.0092(7) -0.0057(7)
C11 0.0651(12) 0.0482(11) 0.0476(10) 0.0066(8) 0.0086(8) -0.0080(9)
C12 0.0732(14) 0.0655(14) 0.0470(11) -0.0037(10) 0.0063(9) -0.0111(11)
C13 0.0762(14) 0.0401(10) 0.0536(11) 0.0009(8) 0.0027(9) -0.0073(9)
C14 0.113(2) 0.0662(16) 0.0628(15) -0.0069(12) -0.0190(14) -0.0099(15)
O1 0.1339(18) 0.0375(8) 0.0790(12) -0.0031(8) -0.0154(12) -0.0011(10)
O2 0.1189(15) 0.0501(10) 0.0667(10) 0.0154(8) -0.0139(10) 0.0057(10)

loop_
_atom_type_symbol
_atom_type_description
_atom_type_scat_dispersion_real
_atom_type_scat_dispersion_imag
_atom_type_scat_source
C C 0.0033 0.0016 'International Tables Vol C Tables 4.2.6.8 and 6.1.1.4'
H H 0 0 'International Tables Vol C Tables 4.2.6.8 and 6.1.1.4'
O O 0.0106 0.006 'International Tables Vol C Tables 4.2.6.8 and 6.1.1.4'
S S 0.1246 0.1234 'International Tables Vol C Tables 4.2.6.8 and 6.1.1.4'

loop_
_exptl_crystal_face_index_h
_exptl_crystal_face_index_k
_exptl_crystal_face_index_l
_exptl_crystal_face_perp_dist
-1 0 0 0.334
1 0 0 0.294
0 1 0 0.155
0 -1 0 0.13
0 0 1 0.229
1 -1 -12 0.251
2 -2 -3 0.208
4 -4 5 0.337
-2 2 3 0.262
-1 1 -7 0.297
-2 -1 4 0.237
2 1 -3 0.245
0 1 -3 0.271
0 -1 3 0.234
-6 1 10 0.245
-1 -1 5 0.235
-3 2 1 0.317

loop_
_geom_angle_atom_site_label_1
_geom_angle_atom_site_label_2
_geom_angle_atom_site_label_3
_geom_angle
_geom_angle_site_symmetry_1
_geom_angle_site_symmetry_3
_geom_angle_publ_flag
C3 S1 C1 99.88(9) . . ?
C4 S2 C2 103.28(9) . . ?
C5 S3 C3 94.87(7) . . ?
C4 S4 C5 95.20(7) . . ?
C7 S5 C6 94.92(7) . . ?
C6 S6 C8 95.09(7) . . ?
C7 S7 C10 103.86(8) . . ?
C8 S8 C9 102.72(9) . . ?
S1 C1 H1A 109.5 . . ?
S1 C1 H1B 109.5 . . ?
H1A C1 H1B 109.5 . . ?
S1 C1 H1C 109.5 . . ?
H1A C1 H1C 109.5 . . ?
H1B C1 H1C 109.5 . . ?
S2 C2 H2A 109.5 . . ?
S2 C2 H2B 109.5 . . ?
H2A C2 H2B 109.5 . . ?
S2 C2 H2C 109.5 . . ?
H2A C2 H2C 109.5 . . ?
H2B C2 H2C 109.5 . . ?
C4 C3 S1 123.82(12) . . ?
C4 C3 S3 117.36(12) . . ?
S1 C3 S3 118.80(9) . . ?
C3 C4 S2 122.50(12) . . ?
C3 C4 S4 117.12(12) . . ?
S2 C4 S4 120.32(9) . . ?
C6 C5 S3 123.69(13) . . ?
C6 C5 S4 121.86(13) . . ?
S3 C5 S4 114.45(8) . . ?
C5 C6 S5 122.72(13) . . ?
C5 C6 S6 123.15(13) . . ?
S5 C6 S6 114.11(8) . . ?
C8 C7 S7 123.99(12) . . ?
C8 C7 S5 117.46(12) . . ?
S7 C7 S5 118.31(9) . . ?
C7 C8 S8 124.36(12) . . ?
C7 C8 S6 116.77(12) . . ?
S8 C8 S6 118.38(9) . . ?
S8 C9 H9A 109.5 . . ?
S8 C9 H9B 109.5 . . ?
H9A C9 H9B 109.5 . . ?
S8 C9 H9C 109.5 . . ?
H9A C9 H9C 109.5 . . ?
H9B C9 H9C 109.5 . . ?
C13 C10 C11 119.66(18) . . ?
C13 C10 S7 119.12(15) . . ?
C11 C10 S7 120.99(15) . . ?
O2 C11 C10 120.21(19) . . ?
O2 C11 C12 118.02(19) . . ?
C10 C11 C12 121.73(19) . . ?
C11 C12 H12A 109.5 . . ?
C11 C12 H12B 109.5 . . ?
H12A C12 H12B 109.5 . . ?
C11 C12 H12C 109.5 . . ?
H12A C12 H12C 109.5 . . ?
H12B C12 H12C 109.5 . . ?
O1 C13 C10 121.12(19) . . ?
O1 C13 C14 114.0(2) . . ?
C10 C13 C14 124.9(2) . . ?
C13 C14 H14A 109.5 . . ?
C13 C14 H14B 109.5 . . ?
H14A C14 H14B 109.5 . . ?
C13 C14 H14C 109.5 . . ?
H14A C14 H14C 109.5 . . ?
H14B C14 H14C 109.5 . . ?
C13 O1 H12 101.3(15) . . ?

loop_
_geom_bond_atom_site_label_1
_geom_bond_atom_site_label_2
_geom_bond_distance
_geom_bond_site_symmetry_2
_geom_bond_publ_flag
S1 C3 1.7461(15) . ?
S1 C1 1.806(2) . ?
S2 C4 1.7418(15) . ?
S2 C2 1.783(2) . ?
S3 C5 1.7547(16) . ?
S3 C3 1.7611(16) . ?
S4 C4 1.7544(15) . ?
S4 C5 1.7584(16) . ?
S5 C7 1.7548(16) . ?
S5 C6 1.7573(16) . ?
S6 C6 1.7592(16) . ?
S6 C8 1.7597(16) . ?
S7 C7 1.7540(16) . ?
S7 C10 1.7713(19) . ?
S8 C8 1.7438(15) . ?
S8 C9 1.800(2) . ?
C1 H1A 0.96 . ?
C1 H1B 0.96 . ?
C1 H1C 0.96 . ?
C2 H2A 0.96 . ?
C2 H2B 0.96 . ?
C2 H2C 0.96 . ?
C3 C4 1.344(2) . ?
C5 C6 1.345(2) . ?
C7 C8 1.349(2) . ?
C9 H9A 0.96 . ?
C9 H9B 0.96 . ?
C9 H9C 0.96 . ?
C10 C13 1.394(3) . ?
C10 C11 1.430(3) . ?
C11 O2 1.264(3) . ?
C11 C12 1.492(3) . ?
C12 H12A 0.96 . ?
C12 H12B 0.96 . ?
C12 H12C 0.96 . ?
C13 O1 1.302(3) . ?
C13 C14 1.483(3) . ?
C14 H14A 0.96 . ?
C14 H14B 0.96 . ?
C14 H14C 0.96 . ?
O1 H12 0.91(2) . ?

loop_
_cod_related_entry_id
_cod_related_entry_database
_cod_related_entry_code
1 ChemSpider 30660870
